data_7212955
loop_
_publ_author_name
'Golhen, St\'ephane'
'Ouahab, Lahc\`ene'
'Lebeuze, Albert'
'Bouayed, Mounir'
'Delhaes, Pierre'
'Kashimura, Yoshiaki'
'Kato, Reizo'
'Binet, Laurent'
'Fabre, Jean-Marc'

_publ_section_title
;
 Preparation, crystal structures, EHT band calculations and physical
 properties of \k-(EDS-EDT-TTF)2[Ag2(CN)3] and \a-(BETS)2Ag(CN)2
;
_journal_issue 2
_journal_name_full 'Journal of Materials Chemistry'
_journal_page_first 387
_journal_paper_doi 10.1039/a804995e
_journal_volume 9
_journal_year 1999
_chemical_formula_sum 'C22 H16 Ag N2 S8 Se8'
_chemical_formula_weight 1304.40
_chemical_name_systematic
; 
 ? 
;
_space_group_IT_number 18
_symmetry_space_group_name_Hall 'P 2 2ab'
_symmetry_space_group_name_H-M 'P 21 21 2'
_atom_sites_solution_hydrogens geom
_atom_sites_solution_primary direct
_atom_sites_solution_secondary difmap
_audit_creation_method SHELXL-97
_cell_angle_alpha 90.00
_cell_angle_beta 90.00
_cell_angle_gamma 90.00
_cell_formula_units_Z 2
_cell_length_a 9.5839(8)
_cell_length_b 4.983(3)
_cell_length_c 34.645(6)
_cell_measurement_reflns_used 25
_cell_measurement_temperature 293(2)
_cell_measurement_theta_max 13.496
_cell_measurement_theta_min 5.695
_cell_volume 1654.5(10)
_computing_cell_refinement MolEN
_computing_data_collection 'Enraf nonius CAD4'
_computing_data_reduction MolEN
_computing_molecular_graphics 'ORTEP III'
_computing_structure_refinement 'SHELXL-97 (Sheldrick, 1997)'
_computing_structure_solution 'SHELXS-97 (Sheldrick, 1990)'
_diffrn_ambient_temperature 293(2)
_diffrn_measured_fraction_theta_full 0.998
_diffrn_measured_fraction_theta_max 0.998
_diffrn_measurement_device_type 'Enraf-Nonius CAD4'
_diffrn_measurement_method \q-2\q
_diffrn_radiation_monochromator graphite
_diffrn_radiation_source 'fine-focus sealed tube'
_diffrn_radiation_type MoK\a
_diffrn_radiation_wavelength 0.71073
_diffrn_reflns_av_R_equivalents 0.0000
_diffrn_reflns_av_sigmaI/netI 0.1538
_diffrn_reflns_limit_h_max 15
_diffrn_reflns_limit_h_min 0
_diffrn_reflns_limit_k_max 8
_diffrn_reflns_limit_k_min 0
_diffrn_reflns_limit_l_max 55
_diffrn_reflns_limit_l_min 0
_diffrn_reflns_number 4179
_diffrn_reflns_theta_full 34.92
_diffrn_reflns_theta_max 34.92
_diffrn_reflns_theta_min 1.18
_diffrn_standards_interval_count 250
_diffrn_standards_interval_time 60
_diffrn_standards_number 3
_exptl_absorpt_coefficient_mu 9.937
_exptl_absorpt_correction_T_max 0.999389
_exptl_absorpt_correction_T_min 0.319109
_exptl_absorpt_correction_type 'Semi empirical \y scan'
_exptl_crystal_colour black
_exptl_crystal_density_diffrn 2.618
_exptl_crystal_density_method 'not measured'
_exptl_crystal_description plates
_exptl_crystal_F_000 1218
_refine_diff_density_max 1.207
_refine_diff_density_min -1.373
_refine_diff_density_rms 0.251
_refine_ls_abs_structure_details 'Flack H D (1983), Acta Cryst. A39, 876-881'
_refine_ls_abs_structure_Flack 0.10(3)
_refine_ls_extinction_method none
_refine_ls_goodness_of_fit_ref 0.926
_refine_ls_hydrogen_treatment mixed
_refine_ls_matrix_type full
_refine_ls_number_parameters 175
_refine_ls_number_reflns 4179
_refine_ls_number_restraints 0
_refine_ls_restrained_S_all 0.926
_refine_ls_R_factor_all 0.2658
_refine_ls_R_factor_gt 0.0570
_refine_ls_shift/su_max 2.689
_refine_ls_shift/su_mean 0.178
_refine_ls_structure_factor_coef Fsqd
_refine_ls_weighting_details 'w=1/[\s^2^(Fo^2^)+(0.0660P)^2^+0.0000P] where P=(Fo^2^+2Fc^2^)/3'
_refine_ls_weighting_scheme calc
_refine_ls_wR_factor_gt 0.1158
_refine_ls_wR_factor_ref 0.1738
_reflns_number_gt 1136
_reflns_number_total 4179
_reflns_threshold_expression >2sigma(I)
_cod_data_source_file 804995esup1.cif
_cod_data_source_block bets
_cod_depositor_comments
;
The following automatic conversions were performed:

'_refine_ls_weighting_scheme' value 'calc
w=1/[\s^2^(Fo^2^)+(0.0660P)^2^+0.0000P] where P=(Fo^2^+2Fc^2^)/3' was
changed to 'calc'. New tag '_refine_ls_weighting_details' was
created. The value of the new tag was set to
'w=1/[\s^2^(Fo^2^)+(0.0660P)^2^+0.0000P] where P=(Fo^2^+2Fc^2^)/3'.

Automatic conversion script
Id: cif_fix_values 3143 2015-03-26 13:38:13Z robertas 
;
_cod_original_cell_volume 1654.4(11)
_cod_database_code 7212955

loop_
_symmetry_equiv_pos_as_xyz
'x, y, z'
'-x, -y, z'
'-x+1/2, y+1/2, -z'
'x+1/2, -y+1/2, -z'

loop_
_atom_site_label
_atom_site_type_symbol
_atom_site_fract_x
_atom_site_fract_y
_atom_site_fract_z
_atom_site_U_iso_or_equiv
_atom_site_adp_type
_atom_site_occupancy
_atom_site_calc_flag
_atom_site_refinement_flags
Ag1 Ag 0.0000 0.0000 0.7500(2) 0.0598(5) Uani 1 d S
Se1 Se 0.8712(3) 0.2996(9) 0.07227(10) 0.0331(10) Uani 1 d .
Se2 Se 0.8701(3) 0.3031(8) -0.02550(10) 0.0327(9) Uani 1 d .
S1 S 0.8547(6) 0.284(2) 0.1602(2) 0.040(2) Uani 1 d .
S2 S 0.8540(8) 0.2890(19) -0.1132(2) 0.036(2) Uani 1 d .
C1 C 0.945(3) 0.426(9) 0.1968(8) 0.14(2) Uani 1 d .
H1A H 0.8763 0.5314 0.2107 0.050 Uiso 1 calc R
H1B H 0.9684 0.2776 0.2137 0.050 Uiso 1 calc R
C2 C 0.9430(18) 0.409(4) 0.1196(7) 0.016(4) Uiso 1 d .
C3 C 1.0000 0.5000 0.0427(10) 0.030(11) Uani 1 d S
C4 C 1.0000 0.5000 0.0009(9) 0.036(10) Uani 1 d S
C5 C 0.937(2) 0.415(6) -0.0739(9) 0.029(6) Uiso 1 d .
C6 C 0.976(3) 0.354(6) -0.1522(6) 0.045(8) Uani 1 d .
H6A H 1.0563 0.2373 -0.1495 0.050 Uiso 1 calc R
H6B H 0.9315 0.3135 -0.1767 0.050 Uiso 1 calc R
Se3 Se 0.3722(3) 0.7964(10) 0.57233(11) 0.0375(10) Uani 1 d .
Se4 Se 0.3696(3) 0.7993(8) 0.47457(11) 0.0340(9) Uani 1 d .
S3 S 0.3591(8) 0.783(3) 0.6598(3) 0.053(3) Uani 1 d .
S4 S 0.3553(8) 0.785(2) 0.3875(2) 0.039(2) Uani 1 d .
C7 C 0.485(5) 0.871(8) 0.6981(8) 0.104(15) Uani 1 d .
H7A H 0.4469 0.8211 0.7230 0.050 Uiso 1 calc R
H7B H 0.5706 0.7692 0.6943 0.050 Uiso 1 calc R
C8 C 0.450(3) 0.927(9) 0.6214(8) 0.068(13) Uani 1 d .
C9 C 0.5000 1.0000 0.5442(11) 0.036(13) Uani 1 d S
C10 C 0.5000 1.0000 0.5061(10) 0.020(7) Uiso 1 d S
C11 C 0.453(2) 0.920(6) 0.4264(7) 0.023(5) Uani 1 d .
C12 C 0.472(2) 0.869(5) 0.3487(6) 0.029(6) Uani 1 d .
H12A H 0.5492 0.7426 0.3492 0.050 Uiso 1 calc R
H12B H 0.4229 0.8419 0.3246 0.050 Uiso 1 calc R
N N -0.2311(13) -0.524(8) 0.7505(17) 0.090(7) Uani 1 d .
C C -0.1544(13) -0.290(6) 0.7499(6) 0.074(8) Uani 1 d .

loop_
_atom_site_aniso_label
_atom_site_aniso_U_11
_atom_site_aniso_U_22
_atom_site_aniso_U_33
_atom_site_aniso_U_23
_atom_site_aniso_U_13
_atom_site_aniso_U_12
Ag1 0.0620(9) 0.0812(14) 0.0362(7) 0.000 0.000 -0.016(3)
Se1 0.0352(16) 0.044(3) 0.0206(19) 0.001(2) 0.0005(14) 0.0012(19)
Se2 0.0379(16) 0.038(2) 0.0225(18) 0.003(2) 0.0025(14) -0.0060(18)
S1 0.022(3) 0.073(7) 0.024(4) 0.015(5) 0.001(3) -0.005(4)
S2 0.042(3) 0.044(6) 0.021(5) -0.011(5) -0.003(4) -0.016(4)
C1 0.16(3) 0.23(5) 0.031(15) -0.02(2) 0.022(15) -0.18(4)
C3 0.05(2) 0.03(2) 0.005(16) 0.000 0.000 -0.025(15)
C4 0.060(17) 0.044(18) 0.005(9) 0.000 0.000 0.028(14)
C6 0.058(14) 0.05(2) 0.024(10) 0.000(11) 0.035(10) 0.002(14)
Se3 0.0412(17) 0.053(3) 0.0188(19) -0.002(2) -0.0018(14) -0.004(2)
Se4 0.0424(17) 0.043(2) 0.017(2) -0.001(2) 0.0032(15) -0.0052(19)
S3 0.052(4) 0.087(9) 0.018(4) 0.001(6) 0.001(4) -0.014(5)
S4 0.036(3) 0.056(6) 0.024(5) 0.005(5) 0.001(4) -0.008(5)
C7 0.19(3) 0.11(3) 0.020(10) 0.019(14) -0.025(18) 0.01(4)
C8 0.062(15) 0.12(3) 0.017(8) -0.017(12) -0.010(7) 0.016(16)
C9 0.029(16) 0.06(3) 0.02(2) 0.000 0.000 0.034(16)
C11 0.019(6) 0.044(12) 0.008(6) -0.007(6) -0.002(5) 0.002(7)
C12 0.036(10) 0.021(13) 0.031(11) -0.011(10) -0.024(8) -0.001(10)
N 0.049(7) 0.131(19) 0.090(11) 0.005(18) 0.00(2) -0.049(16)
C 0.034(7) 0.16(2) 0.032(7) -0.002(16) 0.012(8) 0.015(13)

loop_
_atom_type_symbol
_atom_type_description
_atom_type_scat_dispersion_real
_atom_type_scat_dispersion_imag
_atom_type_scat_source
C C 0.0033 0.0016 'International Tables Vol C Tables 4.2.6.8 and 6.1.1.4'
H H 0.0000 0.0000 'International Tables Vol C Tables 4.2.6.8 and 6.1.1.4'
Se Se -0.0929 2.2259 'International Tables Vol C Tables 4.2.6.8 and 6.1.1.4'
S S 0.1246 0.1234 'International Tables Vol C Tables 4.2.6.8 and 6.1.1.4'
Ag Ag -0.8971 1.1015 'International Tables Vol C Tables 4.2.6.8 and 6.1.1.4'
N N 0.0061 0.0033 'International Tables Vol C Tables 4.2.6.8 and 6.1.1.4'

loop_
_geom_angle_atom_site_label_1
_geom_angle_atom_site_label_2
_geom_angle_atom_site_label_3
_geom_angle
_geom_angle_site_symmetry_1
_geom_angle_site_symmetry_3
C Ag1 C 180.0(11) . 2
C2 Se1 C3 94.7(11) . .
C4 Se2 C5 93.2(12) . .
C1 S1 C2 101.9(11) . .
C5 S2 C6 103.4(13) . .
C1 C1 S1 131.3(9) 2_765 .
C2 C2 S1 126.6(8) 2_765 .
C2 C2 Se1 118.1(6) 2_765 .
S1 C2 Se1 115.1(11) . .
C4 C3 Se1 122.9(9) . 2_765
C4 C3 Se1 122.9(9) . .
Se1 C3 Se1 114.3(18) 2_765 .
C3 C4 Se2 120.0(9) . .
C3 C4 Se2 120.0(9) . 2_765
Se2 C4 Se2 120.1(17) . 2_765
C5 C5 S2 126.5(10) 2_765 .
C5 C5 Se2 116.6(7) 2_765 .
S2 C5 Se2 116.6(14) . .
C6 C6 S2 111.4(18) 2_765 .
C9 Se3 C8 91.2(15) . .
C10 Se4 C11 93.5(11) . .
C8 S3 C7 97.0(15) . .
C11 S4 C12 98.8(11) . .
C11 S4 Se3 95.3(8) . ?
C12 S4 Se3 162.1(8) . ?
C7 C7 S3 112(3) 2_675 .
C8 C8 S3 130.4(10) 2_675 .
C8 C8 Se3 120.2(9) 2_675 .
S3 C8 Se3 109.3(17) . .
C10 C9 Se3 121.5(10) . 2_675
C10 C9 Se3 121.5(10) . .
Se3 C9 Se3 117(2) 2_675 .
C9 C10 Se4 124.3(9) . .
C9 C10 Se4 124.3(9) . 2_675
Se4 C10 Se4 111.3(17) . 2_675
C11 C11 S4 130.2(9) 2_675 .
C11 C11 Se4 120.8(7) 2_675 .
S4 C11 Se4 108.7(12) . .
C12 C12 S4 116.8(16) 2_675 .
N C Ag1 166.5(17) . .

loop_
_geom_bond_atom_site_label_1
_geom_bond_atom_site_label_2
_geom_bond_distance
_geom_bond_site_symmetry_2
Ag1 C 2.07(2) .
Ag1 C 2.07(2) 2
Se1 C2 1.86(2) .
Se1 C3 1.89(2) .
Se2 C4 1.830(16) .
Se2 C5 1.88(3) .
S1 C1 1.69(3) .
S1 C2 1.75(2) .
S2 C5 1.70(3) .
S2 C6 1.82(2) .
C1 C1 1.28(4) 2_765
C2 C2 1.42(4) 2_765
C3 C4 1.45(5) .
C3 Se1 1.89(2) 2_765
C4 Se2 1.830(16) 2_765
C5 C5 1.48(5) 2_765
C6 C6 1.53(6) 2_765
Se3 C9 1.86(2) .
Se3 C8 1.97(3) .
Se4 C10 1.94(2) .
Se4 C11 1.94(2) .
S3 C8 1.75(3) .
S3 C7 1.85(4) .
S4 C11 1.77(2) .
S4 C12 1.80(2) .
S4 Se3 2.619(9) ?
C7 C7 1.32(8) 2_675
C8 C8 1.20(7) 2_675
C9 C10 1.32(5) .
C9 Se3 1.86(2) 2_675
C10 Se4 1.94(2) 2_675
C11 C11 1.21(5) 2_675
C12 C12 1.41(5) 2_675
N C 1.38(4) .
